data_1570826
loop_
_publ_author_name
'Rieser, Theresa E.'
'Sch&#xe4;dle, Dorothea'
'Maichle-M&#xf6;ssmer, C&#xe4;cilia'
'Anwander, Reiner'

_publ_section_title
;
 Terminal dysprosium and holmium organoimides.
;
_journal_issue 10
_journal_name_full 'Chemical science'
_journal_page_first 3562
_journal_page_last 3570
_journal_paper_doi 10.1039/d3sc06584g
_journal_volume 15
_journal_year 2024
_chemical_formula_sum 'C46.5 H71 B Ho N9'
_chemical_formula_weight 931.86
_chemical_properties_physical Air-sensitive,Moisture-sensitive
_space_group_crystal_system monoclinic
_space_group_IT_number 15
_space_group_name_Hall '-C 2yc'
_space_group_name_H-M_alt 'C 1 2/c 1'
_atom_sites_solution_hydrogens mixed
_audit_creation_method SHELXL-2014/7
_audit_update_record
;
2023-12-05 deposited with the CCDC.	2024-01-19 downloaded from the CCDC.
;
_cell_angle_alpha 90
_cell_angle_beta 102.683(2)
_cell_angle_gamma 90
_cell_formula_units_Z 8
_cell_length_a 41.814(2)
_cell_length_b 11.5565(6)
_cell_length_c 20.0524(10)
_cell_measurement_reflns_used 5418
_cell_measurement_temperature 100(2)
_cell_measurement_theta_max 20.46
_cell_measurement_theta_min 2.312
_cell_volume 9453.4(8)
_computing_cell_refinement 'SAINT V8.38A (Bruker AXS Inc., 2017)'
_computing_data_collection 'APEX3 v2017.3-0 (Bruker AXS)'
_computing_data_reduction 'SAINT V8.38A (Bruker AXS Inc., 2017)'
_computing_structure_refinement 'SHELXL-2014/7 (Sheldrick, 2014)'
_computing_structure_solution 'XT, VERSION 2014/5,SHELXS-13 (Sheldrick 2008)'
_diffrn_ambient_temperature 100(2)
_diffrn_measured_fraction_theta_full 1.000
_diffrn_measured_fraction_theta_max 0.923
_diffrn_measurement_device_type 'Bruker APEX II DUO'
_diffrn_measurement_method 'omega scans'
_diffrn_radiation_type MoK\a
_diffrn_radiation_wavelength 0.71073
_diffrn_reflns_av_R_equivalents 0.1243
_diffrn_reflns_av_unetI/netI 0.1027
_diffrn_reflns_Laue_measured_fraction_full 1.000
_diffrn_reflns_Laue_measured_fraction_max 0.923
_diffrn_reflns_limit_h_max 55
_diffrn_reflns_limit_h_min -55
_diffrn_reflns_limit_k_max 15
_diffrn_reflns_limit_k_min -14
_diffrn_reflns_limit_l_max 26
_diffrn_reflns_limit_l_min -26
_diffrn_reflns_number 68042
_diffrn_reflns_point_group_measured_fraction_full 1.000
_diffrn_reflns_point_group_measured_fraction_max 0.923
_diffrn_reflns_theta_full 25.242
_diffrn_reflns_theta_max 28.508
_diffrn_reflns_theta_min 1.832
_diffrn_source 'ImuS-focus sealed tube'
_exptl_absorpt_coefficient_mu 1.715
_exptl_absorpt_correction_type multi-scan
_exptl_absorpt_process_details sadabs
_exptl_crystal_colour yellow
_exptl_crystal_density_diffrn 1.309
_exptl_crystal_description plate
_exptl_crystal_F_000 3880
_exptl_crystal_size_max 0.107
_exptl_crystal_size_mid 0.105
_exptl_crystal_size_min 0.054
_exptl_transmission_factor_max 0.7457
_exptl_transmission_factor_min 0.6933
_refine_diff_density_max 1.943
_refine_diff_density_min -1.205
_refine_diff_density_rms 0.145
_refine_ls_extinction_method none
_refine_ls_goodness_of_fit_ref 1.013
_refine_ls_hydrogen_treatment mixed
_refine_ls_matrix_type full
_refine_ls_number_parameters 543
_refine_ls_number_reflns 11080
_refine_ls_number_restraints 51
_refine_ls_restrained_S_all 1.024
_refine_ls_R_factor_all 0.1002
_refine_ls_R_factor_gt 0.0519
_refine_ls_shift/su_max 0.001
_refine_ls_shift/su_mean 0.000
_refine_ls_structure_factor_coef Fsqd
_refine_ls_weighting_details 'w=1/[\s^2^(Fo^2^)+(0.0265P)^2^+19.6334P] where P=(Fo^2^+2Fc^2^)/3'
_refine_ls_weighting_scheme calc
_refine_ls_wR_factor_gt 0.0805
_refine_ls_wR_factor_ref 0.0939
_reflns_Friedel_coverage 0.000
_reflns_number_gt 7358
_reflns_number_total 11080
_reflns_threshold_expression 'I > 2\s(I)'
_cod_data_source_file d3sc06584g2.cif
_cod_data_source_block 4-Ho_mo_TR114_1_0m
_cod_depositor_comments 'Adding full bibliography for 1570817--1570831.cif.'
_cod_original_sg_symbol_H-M 'C 2/c'
_cod_original_formula_sum 'C46.50 H71 B Ho N9'
_cod_database_code 1570826
_shelx_shelxl_version_number 2014/7
_shelx_space_group_comment
;
The symmetry employed for this shelxl refinement is uniquely defined
by the following loop, which should always be used as a source of
symmetry information in preference to the above space-group names.
They are only intended as comments.
;
_shelx_estimated_absorpt_t_min 0.838
_shelx_estimated_absorpt_t_max 0.913

loop_
_space_group_symop_operation_xyz
'x, y, z'
'-x, y, -z+1/2'
'x+1/2, y+1/2, z'
'-x+1/2, y+1/2, -z+1/2'
'-x, -y, -z'
'x, -y, z-1/2'
'-x+1/2, -y+1/2, -z'
'x+1/2, -y+1/2, z-1/2'

loop_
_atom_site_label
_atom_site_type_symbol
_atom_site_fract_x
_atom_site_fract_y
_atom_site_fract_z
_atom_site_U_iso_or_equiv
_atom_site_adp_type
_atom_site_occupancy
_atom_site_site_symmetry_order
_atom_site_calc_flag
_atom_site_refinement_flags_posn
_atom_site_refinement_flags_adp
_atom_site_refinement_flags_occupancy
_atom_site_disorder_assembly
_atom_site_disorder_group
C1 C 0.38665(13) 0.2800(4) 0.5610(2) 0.0263(11) Uani 1 1 d . . . . .
C2 C 0.35489(13) 0.2968(4) 0.5651(2) 0.0300(12) Uani 1 1 d . . . . .
H2 H 0.3429 0.2521 0.5911 0.036 Uiso 1 1 calc R U . . .
C3 C 0.34310(11) 0.3921(4) 0.5239(2) 0.0218(11) Uani 1 1 d . . . . .
C4 C 0.30955(12) 0.4461(4) 0.5137(2) 0.0279(12) Uani 1 1 d . . . . .
C5 C 0.29974(12) 0.5144(5) 0.4477(2) 0.0343(13) Uani 1 1 d . . . . .
H5A H 0.3000 0.4634 0.4087 0.051 Uiso 1 1 calc R U . . .
H5B H 0.3153 0.5780 0.4479 0.051 Uiso 1 1 calc R U . . .
H5C H 0.2776 0.5459 0.4437 0.051 Uiso 1 1 calc R U . . .
C6 C 0.30909(13) 0.5240(5) 0.5746(3) 0.0378(13) Uani 1 1 d . . . . .
H6A H 0.3248 0.5873 0.5757 0.057 Uiso 1 1 calc R U . . .
H6B H 0.3151 0.4789 0.6169 0.057 Uiso 1 1 calc R U . . .
H6C H 0.2870 0.5561 0.5705 0.057 Uiso 1 1 calc R U . . .
C7 C 0.28398(14) 0.3488(5) 0.5122(3) 0.0508(16) Uani 1 1 d . . . . .
H7A H 0.2620 0.3826 0.5037 0.076 Uiso 1 1 calc R U . . .
H7B H 0.2885 0.3086 0.5563 0.076 Uiso 1 1 calc R U . . .
H7C H 0.2853 0.2937 0.4758 0.076 Uiso 1 1 calc R U . . .
C8 C 0.40970(14) 0.1879(4) 0.5935(2) 0.0389(14) Uani 1 1 d . . . . .
H8A H 0.3986 0.1364 0.6200 0.058 Uiso 1 1 calc R U . . .
H8B H 0.4287 0.2234 0.6239 0.058 Uiso 1 1 calc R U . . .
H8C H 0.4170 0.1433 0.5580 0.058 Uiso 1 1 calc R U . . .
C9 C 0.41898(10) 0.4186(4) 0.3113(2) 0.0178(9) Uani 1 1 d . . . . .
C10 C 0.42337(11) 0.2998(4) 0.3140(2) 0.0220(10) Uani 1 1 d . . . . .
H10 H 0.4249 0.2503 0.2770 0.026 Uiso 1 1 calc R U . . .
C11 C 0.42514(11) 0.2676(4) 0.3808(2) 0.0213(10) Uani 1 1 d . . . . .
C12 C 0.41634(11) 0.4963(4) 0.2498(2) 0.0211(10) Uani 1 1 d . . . . .
C13 C 0.44889(12) 0.4955(4) 0.2272(3) 0.0333(13) Uani 1 1 d . . . . .
H13A H 0.4540 0.4164 0.2153 0.050 Uiso 1 1 calc R U . . .
H13B H 0.4663 0.5239 0.2646 0.050 Uiso 1 1 calc R U . . .
H13C H 0.4473 0.5458 0.1873 0.050 Uiso 1 1 calc R U . . .
C14 C 0.38953(13) 0.4517(4) 0.1905(2) 0.0342(13) Uani 1 1 d . . . . .
H14A H 0.3883 0.5018 0.1506 0.051 Uiso 1 1 calc R U . . .
H14B H 0.3684 0.4523 0.2040 0.051 Uiso 1 1 calc R U . . .
H14C H 0.3948 0.3725 0.1790 0.051 Uiso 1 1 calc R U . . .
C15 C 0.40804(13) 0.6212(4) 0.2658(2) 0.0303(12) Uani 1 1 d . . . . .
H15A H 0.4074 0.6698 0.2255 0.045 Uiso 1 1 calc R U . . .
H15B H 0.4248 0.6505 0.3041 0.045 Uiso 1 1 calc R U . . .
H15C H 0.3866 0.6229 0.2781 0.045 Uiso 1 1 calc R U . . .
C16 C 0.42900(12) 0.1495(4) 0.4118(2) 0.0275(12) Uani 1 1 d . . . . .
H16A H 0.4343 0.0943 0.3787 0.041 Uiso 1 1 calc R U . . .
H16B H 0.4085 0.1263 0.4241 0.041 Uiso 1 1 calc R U . . .
H16C H 0.4467 0.1502 0.4528 0.041 Uiso 1 1 calc R U . . .
C17 C 0.45441(11) 0.6733(4) 0.5320(2) 0.0192(10) Uani 1 1 d . . . . .
C18 C 0.48199(11) 0.6170(4) 0.5691(2) 0.0219(11) Uani 1 1 d . . . . .
H18 H 0.5013 0.6524 0.5946 0.026 Uiso 1 1 calc R U . . .
C19 C 0.47592(11) 0.5003(4) 0.5618(2) 0.0203(10) Uani 1 1 d . . . . .
C20 C 0.44863(12) 0.8019(4) 0.5208(2) 0.0260(11) Uani 1 1 d . . . . .
C21 C 0.42214(12) 0.8409(4) 0.5570(3) 0.0334(13) Uani 1 1 d . . . . .
H21A H 0.4183 0.9241 0.5496 0.050 Uiso 1 1 calc R U . . .
H21B H 0.4293 0.8255 0.6061 0.050 Uiso 1 1 calc R U . . .
H21C H 0.4018 0.7984 0.5386 0.050 Uiso 1 1 calc R U . . .
C22 C 0.43823(12) 0.8287(4) 0.4439(2) 0.0306(12) Uani 1 1 d . . . . .
H22A H 0.4545 0.7971 0.4204 0.046 Uiso 1 1 calc R U . . .
H22B H 0.4367 0.9126 0.4371 0.046 Uiso 1 1 calc R U . . .
H22C H 0.4168 0.7933 0.4252 0.046 Uiso 1 1 calc R U . . .
C23 C 0.48059(13) 0.8677(4) 0.5497(3) 0.0426(15) Uani 1 1 d . . . . .
H23A H 0.4978 0.8409 0.5271 0.064 Uiso 1 1 calc R U . . .
H23B H 0.4874 0.8534 0.5990 0.064 Uiso 1 1 calc R U . . .
H23C H 0.4770 0.9508 0.5416 0.064 Uiso 1 1 calc R U . . .
C24 C 0.49725(11) 0.4012(4) 0.5906(2) 0.0256(11) Uani 1 1 d . . . . .
H24A H 0.4972 0.3436 0.5547 0.038 Uiso 1 1 calc R U . . .
H24B H 0.4890 0.3660 0.6279 0.038 Uiso 1 1 calc R U . . .
H24C H 0.5197 0.4289 0.6081 0.038 Uiso 1 1 calc R U . . .
C25 C 0.35003(10) 0.8550(4) 0.4176(2) 0.0191(10) Uani 1 1 d . . . . .
C26 C 0.33955(11) 0.9098(4) 0.4736(2) 0.0232(10) Uani 1 1 d . . . . .
C27 C 0.33415(11) 1.0289(4) 0.4733(2) 0.0276(12) Uani 1 1 d . . . . .
H27 H 0.3277 1.0632 0.5113 0.033 Uiso 1 1 calc R U . . .
C28 C 0.33784(12) 1.0987(4) 0.4194(2) 0.0312(12) Uani 1 1 d . . . . .
H28 H 0.3346 1.1800 0.4208 0.037 Uiso 1 1 calc R U . . .
C29 C 0.34642(11) 1.0472(4) 0.3636(2) 0.0260(11) Uani 1 1 d . . . . .
H29 H 0.3483 1.0941 0.3257 0.031 Uiso 1 1 calc R U . . .
C30 C 0.35244(11) 0.9287(4) 0.3611(2) 0.0218(10) Uani 1 1 d . . . . .
C31 C 0.33197(12) 0.8376(4) 0.5311(2) 0.0291(12) Uani 1 1 d . . . . .
H31 H 0.3424 0.7600 0.5296 0.035 Uiso 1 1 calc R U . . .
C32 C 0.34481(14) 0.8885(5) 0.6026(2) 0.0400(14) Uani 1 1 d . . . . .
H32A H 0.3681 0.9070 0.6086 0.060 Uiso 1 1 calc R U . . .
H32B H 0.3419 0.8320 0.6372 0.060 Uiso 1 1 calc R U . . .
H32C H 0.3326 0.9592 0.6077 0.060 Uiso 1 1 calc R U . . .
C33 C 0.29493(13) 0.8192(5) 0.5196(3) 0.0422(14) Uani 1 1 d . . . . .
H33A H 0.2841 0.8940 0.5206 0.063 Uiso 1 1 calc R U . . .
H33B H 0.2902 0.7693 0.5558 0.063 Uiso 1 1 calc R U . . .
H33C H 0.2868 0.7824 0.4751 0.063 Uiso 1 1 calc R U . . .
C34 C 0.35920(12) 0.8789(4) 0.2963(2) 0.0275(12) Uani 1 1 d . . . . .
H34 H 0.3655 0.7961 0.3061 0.033 Uiso 1 1 calc R U . . .
C35 C 0.32831(14) 0.8787(5) 0.2382(2) 0.0406(14) Uani 1 1 d . . . . .
H35A H 0.3331 0.8394 0.1982 0.061 Uiso 1 1 calc R U . . .
H35B H 0.3216 0.9587 0.2262 0.061 Uiso 1 1 calc R U . . .
H35C H 0.3106 0.8381 0.2533 0.061 Uiso 1 1 calc R U . . .
C36 C 0.38767(13) 0.9361(4) 0.2728(3) 0.0392(14) Uani 1 1 d . . . . .
H36A H 0.3915 0.8961 0.2322 0.059 Uiso 1 1 calc R U . . .
H36B H 0.4075 0.9314 0.3095 0.059 Uiso 1 1 calc R U . . .
H36C H 0.3824 1.0174 0.2618 0.059 Uiso 1 1 calc R U . . .
C37 C 0.33679(12) 0.3837(4) 0.3139(2) 0.0264(11) Uani 1 1 d . . . . .
H37 H 0.3529 0.3323 0.3384 0.032 Uiso 1 1 calc R U . . .
C38 C 0.31013(12) 0.3363(4) 0.2691(2) 0.0304(12) Uani 1 1 d . . . . .
H38 H 0.3081 0.2548 0.2635 0.037 Uiso 1 1 calc R U . . .
C39 C 0.28603(11) 0.4102(5) 0.2320(2) 0.0298(11) Uani 1 1 d . . . . .
C40 C 0.29153(12) 0.5292(4) 0.2415(2) 0.0305(12) Uani 1 1 d . . . . .
H40 H 0.2766 0.5830 0.2158 0.037 Uiso 1 1 calc R U . . .
C41 C 0.31816(11) 0.5676(4) 0.2874(2) 0.0257(11) Uani 1 1 d . . . . .
H41 H 0.3208 0.6488 0.2937 0.031 Uiso 1 1 calc R U . . .
C42 C 0.23371(13) 0.4516(6) 0.1540(3) 0.0574(19) Uani 1 1 d . . . . .
H42A H 0.2423 0.4971 0.1206 0.086 Uiso 1 1 calc R U . . .
H42B H 0.2277 0.5035 0.1879 0.086 Uiso 1 1 calc R U . . .
H42C H 0.2143 0.4086 0.1305 0.086 Uiso 1 1 calc R U . . .
C43 C 0.25280(16) 0.2473(6) 0.1813(3) 0.064(2) Uani 1 1 d . . . . .
H43A H 0.2310 0.2339 0.1525 0.096 Uiso 1 1 calc R U . . .
H43B H 0.2540 0.2132 0.2265 0.096 Uiso 1 1 calc R U . . .
H43C H 0.2693 0.2115 0.1601 0.096 Uiso 1 1 calc R U . . .
C44 C 0.5000 1.0738(9) 0.2500 0.089(3) Uani 1 2 d DS TU P . .
C45 C 0.5225(2) 0.9993(6) 0.2368(5) 0.112(2) Uani 1 1 d D U . . .
H45A H 0.5429 1.0320 0.2330 0.134 Uiso 1 1 calc R U . . .
C46 C 0.5194(3) 0.8751(6) 0.2275(5) 0.134(3) Uani 1 1 d D U . . .
H46 H 0.5334 0.8403 0.2018 0.161 Uiso 1 1 calc R U . . .
C47 C 0.5000 0.8064(11) 0.2500 0.124(4) Uani 1 2 d DS TU P . .
H47 H 0.5000 0.7242 0.2500 0.149 Uiso 1 2 calc R U P . .
C48 C 0.5000 1.1972(7) 0.2500 0.065(3) Uani 1 2 d S TU P . .
H48A H 0.4788 1.2254 0.2240 0.098 Uiso 0.5 1 calc R U P . .
H48B H 0.5175 1.2254 0.2289 0.098 Uiso 0.5 1 calc R U P . .
H48C H 0.5036 1.2254 0.2971 0.098 Uiso 0.5 1 calc R U P . .
N1 N 0.39442(9) 0.3621(3) 0.51882(18) 0.0218(9) Uani 1 1 d . . . . .
N2 N 0.36743(9) 0.4330(3) 0.49531(18) 0.0219(9) Uani 1 1 d . . . . .
N3 N 0.42217(9) 0.3650(3) 0.41676(18) 0.0191(8) Uani 1 1 d . . . . .
N4 N 0.41783(9) 0.4600(3) 0.37323(18) 0.0193(8) Uani 1 1 d . . . . .
N5 N 0.44533(9) 0.4875(3) 0.52178(17) 0.0178(8) Uani 1 1 d . . . . .
N6 N 0.43186(8) 0.5945(3) 0.50317(17) 0.0190(8) Uani 1 1 d . . . . .
N7 N 0.35767(9) 0.7399(3) 0.41810(17) 0.0213(8) Uani 1 1 d . . . . .
N8 N 0.34143(9) 0.4975(3) 0.32505(18) 0.0214(9) Uani 1 1 d . . . . .
N9 N 0.25883(11) 0.3701(4) 0.1884(2) 0.0428(12) Uani 1 1 d . . . . .
B1 B 0.42747(13) 0.3756(4) 0.4962(3) 0.0204(12) Uani 1 1 d . . . . .
H1 H 0.4427(8) 0.304(3) 0.5178(17) 0.002(9) Uiso 1 1 d . . . . .
Ho1 Ho 0.37957(2) 0.58445(2) 0.42086(2) 0.01765(6) Uani 1 1 d . . . . .

loop_
_atom_site_aniso_label
_atom_site_aniso_U_11
_atom_site_aniso_U_22
_atom_site_aniso_U_33
_atom_site_aniso_U_23
_atom_site_aniso_U_13
_atom_site_aniso_U_12
C1 0.045(3) 0.018(2) 0.018(3) -0.0016(19) 0.010(2) -0.010(2)
C2 0.046(3) 0.022(3) 0.026(3) -0.001(2) 0.018(3) -0.011(2)
C3 0.028(3) 0.024(3) 0.014(2) -0.0039(19) 0.006(2) -0.009(2)
C4 0.024(3) 0.037(3) 0.023(3) -0.005(2) 0.008(2) -0.012(2)
C5 0.021(3) 0.053(4) 0.028(3) 0.000(3) 0.004(2) -0.004(2)
C6 0.035(3) 0.047(3) 0.034(3) -0.002(3) 0.013(3) 0.002(3)
C7 0.043(4) 0.059(4) 0.052(4) 0.000(3) 0.013(3) -0.024(3)
C8 0.071(4) 0.023(3) 0.028(3) 0.003(2) 0.023(3) 0.004(3)
C9 0.014(2) 0.020(2) 0.019(2) -0.001(2) 0.0037(18) 0.001(2)
C10 0.026(3) 0.019(2) 0.021(3) -0.003(2) 0.006(2) 0.001(2)
C11 0.019(3) 0.018(2) 0.025(3) -0.002(2) 0.002(2) 0.0005(19)
C12 0.027(3) 0.020(2) 0.018(3) 0.0001(19) 0.006(2) 0.003(2)
C13 0.039(3) 0.037(3) 0.031(3) 0.004(2) 0.022(3) 0.003(2)
C14 0.048(4) 0.031(3) 0.022(3) 0.003(2) 0.003(3) -0.003(2)
C15 0.039(3) 0.025(3) 0.028(3) 0.007(2) 0.010(2) 0.004(2)
C16 0.040(3) 0.018(2) 0.023(3) 0.001(2) 0.005(2) 0.002(2)
C17 0.021(3) 0.020(2) 0.017(2) -0.0008(19) 0.006(2) -0.0014(19)
C18 0.021(3) 0.028(3) 0.015(2) -0.0003(19) 0.001(2) -0.0053(19)
C19 0.018(3) 0.028(3) 0.015(2) 0.002(2) 0.004(2) 0.005(2)
C20 0.025(3) 0.018(2) 0.034(3) -0.001(2) 0.004(2) -0.004(2)
C21 0.034(3) 0.026(3) 0.038(3) -0.008(2) 0.003(3) 0.000(2)
C22 0.028(3) 0.021(3) 0.043(3) 0.005(2) 0.009(3) -0.001(2)
C23 0.035(3) 0.032(3) 0.056(4) 0.000(3) -0.001(3) -0.009(3)
C24 0.025(3) 0.031(3) 0.019(2) 0.004(2) 0.000(2) 0.004(2)
C25 0.013(2) 0.025(2) 0.018(3) -0.003(2) 0.002(2) -0.0004(19)
C26 0.020(2) 0.030(3) 0.020(2) -0.007(2) 0.005(2) 0.002(2)
C27 0.028(3) 0.027(3) 0.030(3) -0.010(2) 0.011(2) 0.007(2)
C28 0.031(3) 0.026(3) 0.036(3) -0.001(2) 0.009(2) 0.004(2)
C29 0.027(3) 0.025(3) 0.026(3) 0.004(2) 0.007(2) 0.002(2)
C30 0.022(3) 0.026(3) 0.017(2) 0.000(2) 0.004(2) 0.001(2)
C31 0.031(3) 0.032(3) 0.027(3) 0.000(2) 0.013(2) 0.006(2)
C32 0.051(4) 0.047(4) 0.024(3) -0.003(2) 0.012(3) 0.009(3)
C33 0.041(4) 0.047(3) 0.045(4) 0.008(3) 0.022(3) 0.002(3)
C34 0.037(3) 0.021(2) 0.026(3) 0.000(2) 0.010(2) 0.000(2)
C35 0.057(4) 0.041(3) 0.025(3) 0.001(2) 0.013(3) 0.002(3)
C36 0.049(4) 0.038(3) 0.034(3) -0.001(3) 0.019(3) 0.005(3)
C37 0.024(3) 0.030(3) 0.026(3) 0.002(2) 0.008(2) 0.001(2)
C38 0.035(3) 0.033(3) 0.026(3) -0.007(2) 0.011(2) -0.011(2)
C39 0.018(3) 0.052(3) 0.020(3) -0.005(3) 0.004(2) -0.008(3)
C40 0.026(3) 0.040(3) 0.023(3) 0.002(2) 0.000(2) 0.004(2)
C41 0.026(3) 0.030(3) 0.021(3) 0.003(2) 0.006(2) 0.005(2)
C42 0.019(3) 0.108(6) 0.041(4) -0.015(4) -0.001(3) -0.008(3)
C43 0.070(5) 0.083(5) 0.042(4) -0.013(4) 0.018(3) -0.050(4)
C44 0.149(7) 0.048(3) 0.085(6) 0.000 0.060(5) 0.000
C45 0.162(7) 0.058(3) 0.137(6) -0.002(3) 0.082(5) 0.004(3)
C46 0.206(8) 0.060(4) 0.158(6) -0.005(3) 0.085(6) 0.001(3)
C47 0.189(9) 0.059(5) 0.135(8) 0.000 0.062(7) 0.000
C48 0.077(7) 0.047(4) 0.086(7) 0.000 0.049(6) 0.000
N1 0.030(2) 0.0143(19) 0.020(2) 0.0041(16) 0.0039(18) 0.0001(17)
N2 0.022(2) 0.025(2) 0.019(2) 0.0000(17) 0.0048(17) -0.0037(17)
N3 0.020(2) 0.0139(18) 0.024(2) 0.0022(16) 0.0041(17) -0.0004(15)
N4 0.023(2) 0.0173(18) 0.018(2) 0.0023(16) 0.0049(17) 0.0012(16)
N5 0.024(2) 0.0135(19) 0.016(2) 0.0027(15) 0.0030(17) 0.0017(16)
N6 0.0164(19) 0.0176(19) 0.022(2) 0.0030(17) 0.0012(16) 0.0010(16)
N7 0.020(2) 0.021(2) 0.022(2) -0.0025(17) 0.0018(17) 0.0006(17)
N8 0.018(2) 0.023(2) 0.022(2) 0.0024(17) 0.0017(17) -0.0002(17)
N9 0.026(3) 0.064(3) 0.036(3) -0.009(2) 0.003(2) -0.019(2)
B1 0.024(3) 0.015(2) 0.021(3) 0.002(2) 0.002(2) 0.001(2)
Ho1 0.01784(11) 0.01764(10) 0.01718(11) 0.00035(10) 0.00323(8) 0.00016(10)

loop_
_atom_type_symbol
_atom_type_description
_atom_type_scat_dispersion_real
_atom_type_scat_dispersion_imag
_atom_type_scat_source
C C 0.0033 0.0016 'International Tables Vol C Tables 4.2.6.8 and 6.1.1.4'
H H 0.0000 0.0000 'International Tables Vol C Tables 4.2.6.8 and 6.1.1.4'
N N 0.0061 0.0033 'International Tables Vol C Tables 4.2.6.8 and 6.1.1.4'
B B 0.0013 0.0007 'International Tables Vol C Tables 4.2.6.8 and 6.1.1.4'
Ho Ho -0.2175 4.6783 'International Tables Vol C Tables 4.2.6.8 and 6.1.1.4'

loop_
_geom_angle_atom_site_label_1
_geom_angle_atom_site_label_2
_geom_angle_atom_site_label_3
_geom_angle
_geom_angle_site_symmetry_1
_geom_angle_site_symmetry_3
_geom_angle_publ_flag
N1 C1 C2 107.9(4) . . ?
N1 C1 C8 123.5(5) . . ?
C2 C1 C8 128.5(4) . . ?
C1 C2 C3 107.4(4) . . ?
C1 C2 H2 126.3 . . ?
C3 C2 H2 126.3 . . ?
N2 C3 C2 108.9(4) . . ?
N2 C3 C4 124.0(4) . . ?
C2 C3 C4 127.1(4) . . ?
C3 C4 C5 113.6(4) . . ?
C3 C4 C6 108.1(4) . . ?
C5 C4 C6 110.1(4) . . ?
C3 C4 C7 108.7(4) . . ?
C5 C4 C7 108.0(4) . . ?
C6 C4 C7 108.3(4) . . ?
C4 C5 H5A 109.5 . . ?
C4 C5 H5B 109.5 . . ?
H5A C5 H5B 109.5 . . ?
C4 C5 H5C 109.5 . . ?
H5A C5 H5C 109.5 . . ?
H5B C5 H5C 109.5 . . ?
C4 C6 H6A 109.5 . . ?
C4 C6 H6B 109.5 . . ?
H6A C6 H6B 109.5 . . ?
C4 C6 H6C 109.5 . . ?
H6A C6 H6C 109.5 . . ?
H6B C6 H6C 109.5 . . ?
C4 C7 H7A 109.5 . . ?
C4 C7 H7B 109.5 . . ?
H7A C7 H7B 109.5 . . ?
C4 C7 H7C 109.5 . . ?
H7A C7 H7C 109.5 . . ?
H7B C7 H7C 109.5 . . ?
C1 C8 H8A 109.5 . . ?
C1 C8 H8B 109.5 . . ?
H8A C8 H8B 109.5 . . ?
C1 C8 H8C 109.5 . . ?
H8A C8 H8C 109.5 . . ?
H8B C8 H8C 109.5 . . ?
N4 C9 C10 110.4(4) . . ?
N4 C9 C12 122.2(4) . . ?
C10 C9 C12 127.4(4) . . ?
C11 C10 C9 106.6(4) . . ?
C11 C10 H10 126.7 . . ?
C9 C10 H10 126.7 . . ?
N3 C11 C10 107.5(4) . . ?
N3 C11 C16 123.5(4) . . ?
C10 C11 C16 129.0(4) . . ?
C9 C12 C13 109.2(4) . . ?
C9 C12 C14 110.1(4) . . ?
C13 C12 C14 108.4(4) . . ?
C9 C12 C15 111.6(4) . . ?
C13 C12 C15 108.9(4) . . ?
C14 C12 C15 108.5(4) . . ?
C12 C13 H13A 109.5 . . ?
C12 C13 H13B 109.5 . . ?
H13A C13 H13B 109.5 . . ?
C12 C13 H13C 109.5 . . ?
H13A C13 H13C 109.5 . . ?
H13B C13 H13C 109.5 . . ?
C12 C14 H14A 109.5 . . ?
C12 C14 H14B 109.5 . . ?
H14A C14 H14B 109.5 . . ?
C12 C14 H14C 109.5 . . ?
H14A C14 H14C 109.5 . . ?
H14B C14 H14C 109.5 . . ?
C12 C15 H15A 109.5 . . ?
C12 C15 H15B 109.5 . . ?
H15A C15 H15B 109.5 . . ?
C12 C15 H15C 109.5 . . ?
H15A C15 H15C 109.5 . . ?
H15B C15 H15C 109.5 . . ?
C11 C16 H16A 109.5 . . ?
C11 C16 H16B 109.5 . . ?
H16A C16 H16B 109.5 . . ?
C11 C16 H16C 109.5 . . ?
H16A C16 H16C 109.5 . . ?
H16B C16 H16C 109.5 . . ?
N6 C17 C18 109.5(4) . . ?
N6 C17 C20 121.7(4) . . ?
C18 C17 C20 128.7(4) . . ?
C19 C18 C17 106.9(4) . . ?
C19 C18 H18 126.5 . . ?
C17 C18 H18 126.5 . . ?
N5 C19 C18 107.2(4) . . ?
N5 C19 C24 123.5(4) . . ?
C18 C19 C24 129.3(4) . . ?
C17 C20 C21 109.3(4) . . ?
C17 C20 C23 109.4(4) . . ?
C21 C20 C23 109.7(4) . . ?
C17 C20 C22 110.3(4) . . ?
C21 C20 C22 110.1(4) . . ?
C23 C20 C22 108.0(4) . . ?
C20 C21 H21A 109.5 . . ?
C20 C21 H21B 109.5 . . ?
H21A C21 H21B 109.5 . . ?
C20 C21 H21C 109.5 . . ?
H21A C21 H21C 109.5 . . ?
H21B C21 H21C 109.5 . . ?
C20 C22 H22A 109.5 . . ?
C20 C22 H22B 109.5 . . ?
H22A C22 H22B 109.5 . . ?
C20 C22 H22C 109.5 . . ?
H22A C22 H22C 109.5 . . ?
H22B C22 H22C 109.5 . . ?
C20 C23 H23A 109.5 . . ?
C20 C23 H23B 109.5 . . ?
H23A C23 H23B 109.5 . . ?
C20 C23 H23C 109.5 . . ?
H23A C23 H23C 109.5 . . ?
H23B C23 H23C 109.5 . . ?
C19 C24 H24A 109.5 . . ?
C19 C24 H24B 109.5 . . ?
H24A C24 H24B 109.5 . . ?
C19 C24 H24C 109.5 . . ?
H24A C24 H24C 109.5 . . ?
H24B C24 H24C 109.5 . . ?
N7 C25 C30 121.7(4) . . ?
N7 C25 C26 122.2(4) . . ?
C30 C25 C26 116.1(4) . . ?
C27 C26 C25 120.5(4) . . ?
C27 C26 C31 119.2(4) . . ?
C25 C26 C31 120.1(4) . . ?
C28 C27 C26 122.2(4) . . ?
C28 C27 H27 118.9 . . ?
C26 C27 H27 118.9 . . ?
C29 C28 C27 118.3(4) . . ?
C29 C28 H28 120.9 . . ?
C27 C28 H28 120.9 . . ?
C28 C29 C30 122.2(4) . . ?
C28 C29 H29 118.9 . . ?
C30 C29 H29 118.9 . . ?
C29 C30 C25 120.6(4) . . ?
C29 C30 C34 118.5(4) . . ?
C25 C30 C34 120.8(4) . . ?
C26 C31 C33 109.7(4) . . ?
C26 C31 C32 114.3(4) . . ?
C33 C31 C32 109.2(4) . . ?
C26 C31 H31 107.8 . . ?
C33 C31 H31 107.8 . . ?
C32 C31 H31 107.8 . . ?
C31 C32 H32A 109.5 . . ?
C31 C32 H32B 109.5 . . ?
H32A C32 H32B 109.5 . . ?
C31 C32 H32C 109.5 . . ?
H32A C32 H32C 109.5 . . ?
H32B C32 H32C 109.5 . . ?
C31 C33 H33A 109.5 . . ?
C31 C33 H33B 109.5 . . ?
H33A C33 H33B 109.5 . . ?
C31 C33 H33C 109.5 . . ?
H33A C33 H33C 109.5 . . ?
H33B C33 H33C 109.5 . . ?
C30 C34 C36 114.1(4) . . ?
C30 C34 C35 111.6(4) . . ?
C36 C34 C35 110.5(4) . . ?
C30 C34 H34 106.7 . . ?
C36 C34 H34 106.7 . . ?
C35 C34 H34 106.7 . . ?
C34 C35 H35A 109.5 . . ?
C34 C35 H35B 109.5 . . ?
H35A C35 H35B 109.5 . . ?
C34 C35 H35C 109.5 . . ?
H35A C35 H35C 109.5 . . ?
H35B C35 H35C 109.5 . . ?
C34 C36 H36A 109.5 . . ?
C34 C36 H36B 109.5 . . ?
H36A C36 H36B 109.5 . . ?
C34 C36 H36C 109.5 . . ?
H36A C36 H36C 109.5 . . ?
H36B C36 H36C 109.5 . . ?
N8 C37 C38 124.3(5) . . ?
N8 C37 H37 117.8 . . ?
C38 C37 H37 117.8 . . ?
C37 C38 C39 119.1(5) . . ?
C37 C38 H38 120.5 . . ?
C39 C38 H38 120.5 . . ?
N9 C39 C40 120.9(5) . . ?
N9 C39 C38 122.5(5) . . ?
C40 C39 C38 116.6(4) . . ?
C41 C40 C39 120.0(5) . . ?
C41 C40 H40 120.0 . . ?
C39 C40 H40 120.0 . . ?
C40 C41 N8 124.3(5) . . ?
C40 C41 H41 117.8 . . ?
N8 C41 H41 117.8 . . ?
N9 C42 H42A 109.5 . . ?
N9 C42 H42B 109.5 . . ?
H42A C42 H42B 109.5 . . ?
N9 C42 H42C 109.5 . . ?
H42A C42 H42C 109.5 . . ?
H42B C42 H42C 109.5 . . ?
N9 C43 H43A 109.5 . . ?
N9 C43 H43B 109.5 . . ?
H43A C43 H43B 109.5 . . ?
N9 C43 H43C 109.5 . . ?
H43A C43 H43C 109.5 . . ?
H43B C43 H43C 109.5 . . ?
C45 C44 C45 100.4(11) . 2_655 ?
C45 C44 C48 129.8(5) . . ?
C45 C44 C48 129.8(5) 2_655 . ?
C44 C45 C46 127.8(9) . . ?
C44 C45 H45A 116.1 . . ?
C46 C45 H45A 116.1 . . ?
C47 C46 C45 127.7(10) . . ?
C47 C46 C46 38.1(7) . 2_655 ?
C45 C46 C46 90.0(5) . 2_655 ?
C47 C46 H46 116.2 . . ?
C45 C46 H46 116.2 . . ?
C46 C46 H46 153.2 2_655 . ?
C46 C47 C46 103.8(13) . 2_655 ?
C46 C47 H47 128.1 . . ?
C46 C47 H47 128.1 2_655 . ?
C44 C48 H48A 109.5 . . ?
C44 C48 H48B 109.5 . . ?
H48A C48 H48B 109.5 . . ?
C44 C48 H48C 109.5 . . ?
H48A C48 H48C 109.5 . . ?
H48B C48 H48C 109.5 . . ?
C1 N1 N2 109.6(4) . . ?
C1 N1 B1 127.0(4) . . ?
N2 N1 B1 123.3(3) . . ?
C3 N2 N1 106.2(3) . . ?
C3 N2 Ho1 142.1(3) . . ?
N1 N2 Ho1 111.7(2) . . ?
C11 N3 N4 109.7(3) . . ?
C11 N3 B1 126.6(4) . . ?
N4 N3 B1 123.2(3) . . ?
C9 N4 N3 105.9(3) . . ?
C9 N4 Ho1 135.8(3) . . ?
N3 N4 Ho1 102.8(2) . . ?
C19 N5 N6 109.8(3) . . ?
C19 N5 B1 128.2(4) . . ?
N6 N5 B1 122.0(4) . . ?
C17 N6 N5 106.5(3) . . ?
C17 N6 Ho1 139.8(3) . . ?
N5 N6 Ho1 113.2(3) . . ?
C25 N7 Ho1 166.7(3) . . ?
C37 N8 C41 115.5(4) . . ?
C37 N8 Ho1 125.7(3) . . ?
C41 N8 Ho1 117.3(3) . . ?
C39 N9 C43 120.2(5) . . ?
C39 N9 C42 119.8(5) . . ?
C43 N9 C42 119.6(5) . . ?
N5 B1 N1 112.8(4) . . ?
N5 B1 N3 111.0(4) . . ?
N1 B1 N3 110.7(4) . . ?
N5 B1 H1 108.3(19) . . ?
N1 B1 H1 106.9(19) . . ?
N3 B1 H1 106.8(18) . . ?
N7 Ho1 N2 120.38(13) . . ?
N7 Ho1 N8 97.56(13) . . ?
N2 Ho1 N8 89.92(12) . . ?
N7 Ho1 N6 108.14(13) . . ?
N2 Ho1 N6 84.01(12) . . ?
N8 Ho1 N6 153.09(12) . . ?
N7 Ho1 N4 146.25(13) . . ?
N2 Ho1 N4 93.34(12) . . ?
N8 Ho1 N4 79.83(12) . . ?
N6 Ho1 N4 74.40(12) . . ?

loop_
_geom_bond_atom_site_label_1
_geom_bond_atom_site_label_2
_geom_bond_distance
_geom_bond_site_symmetry_2
_geom_bond_publ_flag
C1 N1 1.358(5) . ?
C1 C2 1.362(7) . ?
C1 C8 1.487(7) . ?
C2 C3 1.399(6) . ?
C2 H2 0.9500 . ?
C3 N2 1.358(5) . ?
C3 C4 1.508(7) . ?
C4 C5 1.518(6) . ?
C4 C6 1.522(6) . ?
C4 C7 1.547(7) . ?
C5 H5A 0.9800 . ?
C5 H5B 0.9800 . ?
C5 H5C 0.9800 . ?
C6 H6A 0.9800 . ?
C6 H6B 0.9800 . ?
C6 H6C 0.9800 . ?
C7 H7A 0.9800 . ?
C7 H7B 0.9800 . ?
C7 H7C 0.9800 . ?
C8 H8A 0.9800 . ?
C8 H8B 0.9800 . ?
C8 H8C 0.9800 . ?
C9 N4 1.341(5) . ?
C9 C10 1.384(6) . ?
C9 C12 1.509(6) . ?
C10 C11 1.376(6) . ?
C10 H10 0.9500 . ?
C11 N3 1.357(5) . ?
C11 C16 1.494(6) . ?
C12 C13 1.526(6) . ?
C12 C14 1.534(6) . ?
C12 C15 1.534(6) . ?
C13 H13A 0.9800 . ?
C13 H13B 0.9800 . ?
C13 H13C 0.9800 . ?
C14 H14A 0.9800 . ?
C14 H14B 0.9800 . ?
C14 H14C 0.9800 . ?
C15 H15A 0.9800 . ?
C15 H15B 0.9800 . ?
C15 H15C 0.9800 . ?
C16 H16A 0.9800 . ?
C16 H16B 0.9800 . ?
C16 H16C 0.9800 . ?
C17 N6 1.346(5) . ?
C17 C18 1.389(6) . ?
C17 C20 1.515(6) . ?
C18 C19 1.374(6) . ?
C18 H18 0.9500 . ?
C19 N5 1.361(5) . ?
C19 C24 1.487(6) . ?
C20 C21 1.520(6) . ?
C20 C23 1.536(6) . ?
C20 C22 1.540(6) . ?
C21 H21A 0.9800 . ?
C21 H21B 0.9800 . ?
C21 H21C 0.9800 . ?
C22 H22A 0.9800 . ?
C22 H22B 0.9800 . ?
C22 H22C 0.9800 . ?
C23 H23A 0.9800 . ?
C23 H23B 0.9800 . ?
C23 H23C 0.9800 . ?
C24 H24A 0.9800 . ?
C24 H24B 0.9800 . ?
C24 H24C 0.9800 . ?
C25 N7 1.367(5) . ?
C25 C30 1.439(6) . ?
C25 C26 1.439(6) . ?
C26 C27 1.394(6) . ?
C26 C31 1.512(6) . ?
C27 C28 1.384(6) . ?
C27 H27 0.9500 . ?
C28 C29 1.383(6) . ?
C28 H28 0.9500 . ?
C29 C30 1.395(6) . ?
C29 H29 0.9500 . ?
C30 C34 1.504(6) . ?
C31 C33 1.530(7) . ?
C31 C32 1.534(6) . ?
C31 H31 1.0000 . ?
C32 H32A 0.9800 . ?
C32 H32B 0.9800 . ?
C32 H32C 0.9800 . ?
C33 H33A 0.9800 . ?
C33 H33B 0.9800 . ?
C33 H33C 0.9800 . ?
C34 C36 1.523(7) . ?
C34 C35 1.538(7) . ?
C34 H34 1.0000 . ?
C35 H35A 0.9800 . ?
C35 H35B 0.9800 . ?
C35 H35C 0.9800 . ?
C36 H36A 0.9800 . ?
C36 H36B 0.9800 . ?
C36 H36C 0.9800 . ?
C37 N8 1.341(6) . ?
C37 C38 1.382(6) . ?
C37 H37 0.9500 . ?
C38 C39 1.404(7) . ?
C38 H38 0.9500 . ?
C39 N9 1.355(6) . ?
C39 C40 1.400(7) . ?
C40 C41 1.354(6) . ?
C40 H40 0.9500 . ?
C41 N8 1.360(5) . ?
C41 H41 0.9500 . ?
C42 N9 1.465(7) . ?
C42 H42A 0.9800 . ?
C42 H42B 0.9800 . ?
C42 H42C 0.9800 . ?
C43 N9 1.443(7) . ?
C43 H43A 0.9800 . ?
C43 H43B 0.9800 . ?
C43 H43C 0.9800 . ?
C44 C45 1.344(8) . ?
C44 C45 1.344(8) 2_655 ?
C44 C48 1.426(12) . ?
C45 C46 1.449(8) . ?
C45 H45A 0.9500 . ?
C46 C47 1.287(8) . ?
C46 C46 2.02(2) 2_655 ?
C46 H46 0.9500 . ?
C47 C46 1.287(8) 2_655 ?
C47 H47 0.9500 . ?
C48 H48A 0.9800 . ?
C48 H48B 0.9800 . ?
C48 H48C 0.9800 . ?
N1 N2 1.390(5) . ?
N1 B1 1.555(6) . ?
N2 Ho1 2.426(4) . ?
N3 N4 1.389(5) . ?
N3 B1 1.563(6) . ?
N4 Ho1 2.492(4) . ?
N5 N6 1.376(5) . ?
N5 B1 1.525(6) . ?
N6 Ho1 2.436(3) . ?
N7 Ho1 2.012(4) . ?
N8 Ho1 2.429(4) . ?
B1 H1 1.08(3) . ?

loop_
_geom_torsion_atom_site_label_1
_geom_torsion_atom_site_label_2
_geom_torsion_atom_site_label_3
_geom_torsion_atom_site_label_4
_geom_torsion
_geom_torsion_site_symmetry_1
_geom_torsion_site_symmetry_2
_geom_torsion_site_symmetry_3
_geom_torsion_site_symmetry_4
_geom_torsion_publ_flag
N1 C1 C2 C3 0.0(5) . . . . ?
C8 C1 C2 C3 -177.9(4) . . . . ?
C1 C2 C3 N2 -0.2(5) . . . . ?
C1 C2 C3 C4 -178.0(4) . . . . ?
N2 C3 C4 C5 25.0(6) . . . . ?
C2 C3 C4 C5 -157.4(4) . . . . ?
N2 C3 C4 C6 -97.5(5) . . . . ?
C2 C3 C4 C6 80.1(6) . . . . ?
N2 C3 C4 C7 145.2(4) . . . . ?
C2 C3 C4 C7 -37.2(6) . . . . ?
N4 C9 C10 C11 -0.3(5) . . . . ?
C12 C9 C10 C11 178.5(4) . . . . ?
C9 C10 C11 N3 -0.5(5) . . . . ?
C9 C10 C11 C16 178.5(4) . . . . ?
N4 C9 C12 C13 113.4(5) . . . . ?
C10 C9 C12 C13 -65.4(6) . . . . ?
N4 C9 C12 C14 -127.7(4) . . . . ?
C10 C9 C12 C14 53.5(6) . . . . ?
N4 C9 C12 C15 -7.1(6) . . . . ?
C10 C9 C12 C15 174.1(4) . . . . ?
N6 C17 C18 C19 0.5(5) . . . . ?
C20 C17 C18 C19 -177.7(4) . . . . ?
C17 C18 C19 N5 -0.5(5) . . . . ?
C17 C18 C19 C24 179.7(4) . . . . ?
N6 C17 C20 C21 69.4(5) . . . . ?
C18 C17 C20 C21 -112.6(5) . . . . ?
N6 C17 C20 C23 -170.5(4) . . . . ?
C18 C17 C20 C23 7.6(7) . . . . ?
N6 C17 C20 C22 -51.8(6) . . . . ?
C18 C17 C20 C22 126.3(5) . . . . ?
N7 C25 C26 C27 175.6(4) . . . . ?
C30 C25 C26 C27 -3.7(6) . . . . ?
N7 C25 C26 C31 -8.8(6) . . . . ?
C30 C25 C26 C31 172.0(4) . . . . ?
C25 C26 C27 C28 1.4(7) . . . . ?
C31 C26 C27 C28 -174.3(4) . . . . ?
C26 C27 C28 C29 1.6(7) . . . . ?
C27 C28 C29 C30 -2.1(7) . . . . ?
C28 C29 C30 C25 -0.3(7) . . . . ?
C28 C29 C30 C34 175.6(4) . . . . ?
N7 C25 C30 C29 -176.1(4) . . . . ?
C26 C25 C30 C29 3.2(6) . . . . ?
N7 C25 C30 C34 8.1(6) . . . . ?
C26 C25 C30 C34 -172.6(4) . . . . ?
C27 C26 C31 C33 76.9(5) . . . . ?
C25 C26 C31 C33 -98.8(5) . . . . ?
C27 C26 C31 C32 -46.1(6) . . . . ?
C25 C26 C31 C32 138.2(4) . . . . ?
C29 C30 C34 C36 55.9(6) . . . . ?
C25 C30 C34 C36 -128.2(5) . . . . ?
C29 C30 C34 C35 -70.3(5) . . . . ?
C25 C30 C34 C35 105.6(5) . . . . ?
N8 C37 C38 C39 0.3(7) . . . . ?
C37 C38 C39 N9 -178.4(4) . . . . ?
C37 C38 C39 C40 2.3(7) . . . . ?
N9 C39 C40 C41 177.3(4) . . . . ?
C38 C39 C40 C41 -3.3(7) . . . . ?
C39 C40 C41 N8 2.1(7) . . . . ?
C45 C44 C45 C46 9.9(7) 2_655 . . . ?
C48 C44 C45 C46 -170.1(7) . . . . ?
C44 C45 C46 C47 -23.7(18) . . . . ?
C44 C45 C46 C46 -17.5(13) . . . 2_655 ?
C45 C46 C47 C46 10.1(8) . . . 2_655 ?
C2 C1 N1 N2 0.1(5) . . . . ?
C8 C1 N1 N2 178.2(4) . . . . ?
C2 C1 N1 B1 -177.5(4) . . . . ?
C8 C1 N1 B1 0.6(7) . . . . ?
C2 C3 N2 N1 0.2(5) . . . . ?
C4 C3 N2 N1 178.2(4) . . . . ?
C2 C3 N2 Ho1 -178.6(3) . . . . ?
C4 C3 N2 Ho1 -0.6(7) . . . . ?
C1 N1 N2 C3 -0.2(5) . . . . ?
B1 N1 N2 C3 177.5(4) . . . . ?
C1 N1 N2 Ho1 179.0(3) . . . . ?
B1 N1 N2 Ho1 -3.3(5) . . . . ?
C10 C11 N3 N4 1.2(5) . . . . ?
C16 C11 N3 N4 -177.9(4) . . . . ?
C10 C11 N3 B1 -170.9(4) . . . . ?
C16 C11 N3 B1 10.0(7) . . . . ?
C10 C9 N4 N3 1.0(5) . . . . ?
C12 C9 N4 N3 -177.9(4) . . . . ?
C10 C9 N4 Ho1 -127.5(4) . . . . ?
C12 C9 N4 Ho1 53.5(6) . . . . ?
C11 N3 N4 C9 -1.4(5) . . . . ?
B1 N3 N4 C9 171.1(4) . . . . ?
C11 N3 N4 Ho1 144.7(3) . . . . ?
B1 N3 N4 Ho1 -42.9(4) . . . . ?
C18 C19 N5 N6 0.2(5) . . . . ?
C24 C19 N5 N6 -179.9(4) . . . . ?
C18 C19 N5 B1 177.5(4) . . . . ?
C24 C19 N5 B1 -2.7(7) . . . . ?
C18 C17 N6 N5 -0.4(5) . . . . ?
C20 C17 N6 N5 178.0(4) . . . . ?
C18 C17 N6 Ho1 -171.0(3) . . . . ?
C20 C17 N6 Ho1 7.4(7) . . . . ?
C19 N5 N6 C17 0.1(4) . . . . ?
B1 N5 N6 C17 -177.3(4) . . . . ?
C19 N5 N6 Ho1 173.5(3) . . . . ?
B1 N5 N6 Ho1 -3.9(5) . . . . ?
C30 C25 N7 Ho1 68.9(15) . . . . ?
C26 C25 N7 Ho1 -110.3(13) . . . . ?
C38 C37 N8 C41 -1.7(7) . . . . ?
C38 C37 N8 Ho1 164.1(3) . . . . ?
C40 C41 N8 C37 0.5(7) . . . . ?
C40 C41 N8 Ho1 -166.5(4) . . . . ?
C40 C39 N9 C43 -177.3(5) . . . . ?
C38 C39 N9 C43 3.4(7) . . . . ?
C40 C39 N9 C42 -4.0(7) . . . . ?
C38 C39 N9 C42 176.6(5) . . . . ?
C19 N5 B1 N1 121.6(5) . . . . ?
N6 N5 B1 N1 -61.5(5) . . . . ?
C19 N5 B1 N3 -113.5(5) . . . . ?
N6 N5 B1 N3 63.4(5) . . . . ?
C1 N1 B1 N5 -115.4(5) . . . . ?
N2 N1 B1 N5 67.3(5) . . . . ?
C1 N1 B1 N3 119.5(5) . . . . ?
N2 N1 B1 N3 -57.8(5) . . . . ?
C11 N3 B1 N5 139.9(4) . . . . ?
N4 N3 B1 N5 -31.2(6) . . . . ?
C11 N3 B1 N1 -94.0(5) . . . . ?
N4 N3 B1 N1 94.9(4) . . . . ?
